data_7250489
loop_
_publ_author_name
'Al-Buthabhak, Hawraa S.'
'Al-Ameed, Karrar'
'Yu, Yu'
'Sobolev, Alexandre N.'
'Moggach, Stephen A.'
'Al-Salami, Hani'
'Ferro, Vito'
'Baker, Murray V.'

_publ_section_title
;
 Gold(i) and gold(iii) complexes of triazolyl-functionalised NHCs
;
_journal_issue 23
_journal_name_full 'RSC Advances'
_journal_page_first 18123
_journal_page_last 18141
_journal_paper_doi 10.1039/D5RA02655E
_journal_volume 15
_journal_year 2025
_chemical_formula_moiety '2(C23 H20 Au Br2 Cl N8), C4 H10 O'
_chemical_formula_sum 'C50 H50 Au2 Br4 Cl2 N16 O'
_chemical_formula_weight 1675.53
_space_group_crystal_system monoclinic
_space_group_IT_number 14
_space_group_name_Hall '-P 2yn'
_space_group_name_H-M_alt 'P 1 21/n 1'
_atom_sites_solution_hydrogens geom
_audit_creation_method SHELXL-2018/1
_audit_update_record
;
2025-01-12 deposited with the CCDC.	2025-05-07 downloaded from the CCDC.
;
_cell_angle_alpha 90
_cell_angle_beta 93.698(8)
_cell_angle_gamma 90
_cell_formula_units_Z 4
_cell_length_a 4.8645(3)
_cell_length_b 35.428(2)
_cell_length_c 33.529(3)
_cell_measurement_reflns_used 3265
_cell_measurement_temperature 100(2)
_cell_measurement_theta_max 64.522
_cell_measurement_theta_min 3.622
_cell_volume 5766.3(7)
_computing_cell_refinement 'CrysAlisPro 1.171.38.46 (Rigaku OD, 2015)'
_computing_data_collection 'CrysAlisPro 1.171.38.46 (Rigaku OD, 2015)'
_computing_data_reduction 'CrysAlisPro 1.171.38.46 (Rigaku OD, 2015)'
_computing_publication_material 'SHELXL-2018/1 (Sheldrick, 2018)'
_computing_structure_refinement 'SHELXL-2018/1 (Sheldrick, 2018)'
_computing_structure_solution 'SHELXT-2015/1 (Sheldrick, 2015)'
_diffrn_ambient_temperature 100(2)
_diffrn_detector 'CCD plate'
_diffrn_detector_area_resol_mean 10.4738
_diffrn_detector_type Ruby
_diffrn_measured_fraction_theta_full 0.990
_diffrn_measured_fraction_theta_max 0.990
_diffrn_measurement_device 'four-circle diffractometer'
_diffrn_measurement_device_type 'Oxford Diffraction Gemini-R Ultra'
_diffrn_measurement_method '\w scans'
_diffrn_orient_matrix_type 'CrysAlisPro convention (1999,Acta A55,543-557)'
_diffrn_orient_matrix_UB_11 0.0050821
_diffrn_orient_matrix_UB_12 0.0100147
_diffrn_orient_matrix_UB_13 -0.0446854
_diffrn_orient_matrix_UB_21 -0.0328184
_diffrn_orient_matrix_UB_22 -0.0420544
_diffrn_orient_matrix_UB_23 -0.0108411
_diffrn_orient_matrix_UB_31 -0.3156710
_diffrn_orient_matrix_UB_32 0.0045267
_diffrn_orient_matrix_UB_33 -0.0025465
_diffrn_radiation_monochromator mirror
_diffrn_radiation_source 'fine-focus sealed X-ray tube'
_diffrn_radiation_type CuK\a
_diffrn_radiation_wavelength 1.54178
_diffrn_reflns_av_R_equivalents 0.1314
_diffrn_reflns_av_unetI/netI 0.1500
_diffrn_reflns_Laue_measured_fraction_full 0.990
_diffrn_reflns_Laue_measured_fraction_max 0.990
_diffrn_reflns_limit_h_max 4
_diffrn_reflns_limit_h_min -5
_diffrn_reflns_limit_k_max 42
_diffrn_reflns_limit_k_min -41
_diffrn_reflns_limit_l_max 40
_diffrn_reflns_limit_l_min -39
_diffrn_reflns_number 27703
_diffrn_reflns_point_group_measured_fraction_full 0.990
_diffrn_reflns_point_group_measured_fraction_max 0.990
_diffrn_reflns_theta_full 67.311
_diffrn_reflns_theta_max 67.311
_diffrn_reflns_theta_min 3.634
_diffrn_source_type 'Enhance Ultra (Cu) X-ray Source'
_exptl_absorpt_coefficient_mu 13.949
_exptl_absorpt_correction_T_max 1.0
_exptl_absorpt_correction_T_min 0.24800
_exptl_absorpt_correction_type multi-scan
_exptl_absorpt_process_details
;
CrysAlisPro 1.171.38.46 (Rigaku Oxford Diffraction, 2015)
Empirical absorption correction using spherical harmonics,
 implemented in SCALE3 ABSPACK scaling algorithm.
;
_exptl_crystal_colour colorless
_exptl_crystal_density_diffrn 1.930
_exptl_crystal_description needle
_exptl_crystal_F_000 3208
_exptl_crystal_size_max 0.305
_exptl_crystal_size_mid 0.044
_exptl_crystal_size_min 0.026
_refine_diff_density_max 2.574
_refine_diff_density_min -1.380
_refine_diff_density_rms 0.218
_refine_ls_extinction_method none
_refine_ls_goodness_of_fit_ref 1.005
_refine_ls_hydrogen_treatment constr
_refine_ls_matrix_type full
_refine_ls_number_parameters 630
_refine_ls_number_reflns 10225
_refine_ls_number_restraints 115
_refine_ls_restrained_S_all 1.002
_refine_ls_R_factor_all 0.1606
_refine_ls_R_factor_gt 0.0931
_refine_ls_shift/su_max 0.001
_refine_ls_shift/su_mean 0.000
_refine_ls_structure_factor_coef Fsqd
_refine_ls_weighting_details 'w=1/[\s^2^(Fo^2^)+(0.1000P)^2^+26.0000P] where P=(Fo^2^+2Fc^2^)/3'
_refine_ls_weighting_scheme calc
_refine_ls_wR_factor_gt 0.2234
_refine_ls_wR_factor_ref 0.2772
_reflns_Friedel_coverage 0.000
_reflns_number_gt 5216
_reflns_number_total 10225
_reflns_threshold_expression 'I > 2\s(I)'
_cod_data_source_file d5ra02655e2.cif
_cod_data_source_block ha197
_cod_original_sg_symbol_H-M 'P 21/n'
_cod_database_code 7250489
_shelx_shelxl_version_number 2018/1
_shelx_space_group_comment
;
The symmetry employed for this shelxl refinement is uniquely defined
by the following loop, which should always be used as a source of
symmetry information in preference to the above space-group names.
They are only intended as comments.
;
_shelx_estimated_absorpt_t_min 0.100
_shelx_estimated_absorpt_t_max 0.713

loop_
_space_group_symop_operation_xyz
'x, y, z'
'-x+1/2, y+1/2, -z+1/2'
'-x, -y, -z'
'x-1/2, -y-1/2, z-1/2'

loop_
_atom_site_label
_atom_site_type_symbol
_atom_site_fract_x
_atom_site_fract_y
_atom_site_fract_z
_atom_site_U_iso_or_equiv
_atom_site_adp_type
_atom_site_occupancy
_atom_site_site_symmetry_order
_atom_site_calc_flag
_atom_site_refinement_flags_posn
_atom_site_refinement_flags_adp
_atom_site_refinement_flags_occupancy
_atom_site_disorder_assembly
_atom_site_disorder_group
Au1 Au -0.16614(16) 0.45276(2) 0.60661(3) 0.0554(3) Uani 1 1 d . . . . .
Cl1 Cl -0.4873(10) 0.40683(14) 0.59072(17) 0.0659(14) Uani 1 1 d . . . . .
Br12 Br 0.1101(6) 0.69443(7) 0.42017(9) 0.0846(8) Uani 1 1 d . . . . .
Br15 Br 0.3322(18) 0.3311(2) 0.6588(2) 0.1187(16) Uani 0.5 1 d . U P A 1
Br5' Br 0.6460(18) 0.3572(2) 0.8078(2) 0.1187(16) Uani 0.5 1 d . U P A 2
C11 C 0.115(4) 0.4941(6) 0.6214(7) 0.067(7) Uani 1 1 d . . . . .
N12 N 0.262(3) 0.5112(4) 0.5950(5) 0.051(4) Uani 1 1 d . . . . .
C13 C 0.441(4) 0.5366(6) 0.6144(7) 0.059(5) Uani 1 1 d . . . . .
H13 H 0.568571 0.552891 0.602807 0.071 Uiso 1 1 calc R U . . .
C14 C 0.392(4) 0.5328(6) 0.6548(7) 0.066(6) Uani 1 1 d . . . . .
H14 H 0.482449 0.545784 0.676717 0.079 Uiso 1 1 calc R U . . .
N15 N 0.184(3) 0.5062(5) 0.6564(5) 0.054(4) Uani 1 1 d . . . . .
C120 C 0.249(4) 0.5080(6) 0.5513(6) 0.056(5) Uani 1 1 d . . . . .
H12A H 0.149026 0.484588 0.543069 0.067 Uiso 1 1 calc R U . . .
H12B H 0.437696 0.506258 0.542146 0.067 Uiso 1 1 calc R U . . .
C121 C 0.103(4) 0.5416(6) 0.5320(6) 0.054(5) Uani 1 1 d . . . . .
N122 N -0.126(3) 0.5538(5) 0.5449(5) 0.057(4) Uani 1 1 d . . . . .
N123 N -0.204(3) 0.5860(6) 0.5262(6) 0.068(5) Uani 1 1 d . . . . .
N124 N 0.001(3) 0.5915(5) 0.4990(5) 0.051(4) Uani 1 1 d . . . . .
C125 C 0.199(4) 0.5655(5) 0.5041(5) 0.045(4) Uani 1 1 d . . . . .
H125 H 0.366995 0.563881 0.491217 0.054 Uiso 1 1 calc R U . . .
C126 C -0.008(4) 0.6278(6) 0.4774(7) 0.062(5) Uani 1 1 d . . . . .
H12C H -0.194493 0.638838 0.478385 0.074 Uiso 1 1 calc R U . . .
H12D H 0.025529 0.623194 0.449002 0.074 Uiso 1 1 calc R U . . .
C127 C 0.204(2) 0.6562(3) 0.4947(4) 0.057(5) Uani 1 1 d G . . . .
C128 C 0.281(3) 0.6862(4) 0.4714(4) 0.071(7) Uani 1 1 d G . . . .
C129 C 0.477(3) 0.7117(4) 0.4865(5) 0.067(6) Uani 1 1 d G . . . .
H129 H 0.530160 0.732263 0.470531 0.080 Uiso 1 1 calc R U . . .
C130 C 0.596(3) 0.7072(4) 0.5249(5) 0.083(8) Uani 1 1 d G . . . .
H130 H 0.730218 0.724634 0.535235 0.100 Uiso 1 1 calc R U . . .
C131 C 0.518(3) 0.6771(4) 0.5482(4) 0.073(7) Uani 1 1 d G . . . .
H131 H 0.599735 0.674044 0.574492 0.088 Uiso 1 1 calc R U . . .
C132 C 0.322(3) 0.6516(4) 0.5331(4) 0.056(5) Uani 1 1 d G . . . .
H132 H 0.269236 0.631061 0.549042 0.068 Uiso 1 1 calc R U . . .
C150 C 0.095(5) 0.4911(7) 0.6947(6) 0.073(7) Uani 1 1 d . . . . .
H15A H 0.087904 0.511891 0.714383 0.087 Uiso 1 1 calc R U . . .
H15B H -0.093053 0.480435 0.690482 0.087 Uiso 1 1 calc R U . . .
C151 C 0.284(4) 0.4618(6) 0.7104(6) 0.056(5) Uani 1 1 d . . . . .
N152 N 0.414(6) 0.4654(6) 0.7460(7) 0.100(8) Uani 1 1 d . . . . .
N153 N 0.597(7) 0.4360(9) 0.7543(8) 0.126(11) Uani 1 1 d . . . . .
N154 N 0.562(4) 0.4161(3) 0.7201(6) 0.071(5) Uani 1 1 d D . . . .
C155 C 0.383(5) 0.4295(6) 0.6922(7) 0.064(5) Uani 1 1 d . . . . .
H155 H 0.333757 0.419581 0.666388 0.077 Uiso 1 1 calc R U . . .
C156 C 0.712(3) 0.3779(4) 0.7193(6) 0.078(7) Uani 1 1 d D . . . .
H15C H 0.747127 0.371331 0.691323 0.093 Uiso 0.5 1 calc R U P B 1
H15D H 0.892129 0.379796 0.734684 0.093 Uiso 0.5 1 calc R U P B 1
H15E H 0.792205 0.374634 0.693058 0.093 Uiso 0.5 1 calc R U P C 2
H15F H 0.864869 0.377526 0.740252 0.093 Uiso 0.5 1 calc R U P C 2
C157 C 0.542(3) 0.3474(3) 0.7368(5) 0.084(8) Uani 0.5 1 d DG U P A 1
C158 C 0.560(4) 0.3413(5) 0.7780(5) 0.119(16) Uani 0.5 1 d DG U P A 1
H158 H 0.679465 0.356474 0.794888 0.143 Uiso 0.5 1 calc R U P A 1
C159 C 0.403(6) 0.3131(7) 0.7944(7) 0.100(13) Uani 0.5 1 d DG U P A 1
H159 H 0.414895 0.308963 0.822444 0.120 Uiso 0.5 1 calc R U P A 1
C160 C 0.228(6) 0.2909(6) 0.7696(9) 0.092(12) Uani 0.5 1 d DG U P A 1
H160 H 0.120490 0.271600 0.780775 0.111 Uiso 0.5 1 calc R U P A 1
C161 C 0.210(4) 0.2969(5) 0.7284(9) 0.060(7) Uani 0.5 1 d DG U P A 1
H161 H 0.090586 0.281770 0.711518 0.072 Uiso 0.5 1 calc R U P A 1
C162 C 0.368(3) 0.3251(4) 0.7121(7) 0.085(10) Uani 0.5 1 d D U P A 1
C57' C 0.519(4) 0.3459(4) 0.7260(5) 0.084(8) Uani 0.5 1 d DG U P A 2
C58' C 0.378(4) 0.3283(5) 0.6935(6) 0.119(16) Uani 0.5 1 d DG U P A 2
H58' H 0.414943 0.335990 0.667224 0.143 Uiso 0.5 1 calc R U P A 2
C59' C 0.186(5) 0.2997(6) 0.6984(9) 0.060(7) Uani 0.5 1 d DG U P A 2
H59' H 0.092969 0.288216 0.675761 0.072 Uiso 0.5 1 calc R U P A 2
C60' C 0.131(6) 0.2883(8) 0.7369(10) 0.092(12) Uani 0.5 1 d DG U P A 2
H60' H 0.001695 0.268918 0.741329 0.111 Uiso 0.5 1 calc R U P A 2
C61' C 0.275(5) 0.3066(7) 0.7686(8) 0.100(13) Uani 0.5 1 d DG U P A 2
H61' H 0.238064 0.298991 0.794836 0.120 Uiso 0.5 1 calc R U P A 2
C62' C 0.469(3) 0.3352(5) 0.7649(6) 0.085(10) Uani 0.5 1 d D U P A 2
Au2 Au 1.17075(17) 0.55748(2) 0.89658(3) 0.0557(3) Uani 1 1 d . . . . .
Cl2 Cl 1.5014(10) 0.60084(14) 0.91667(17) 0.0629(13) Uani 1 1 d . . . . .
Br22 Br 0.9057(6) 0.30636(7) 1.06604(8) 0.0779(7) Uani 1 1 d . . . . .
Br25 Br 0.7063(6) 0.68607(7) 0.72479(9) 0.0796(7) Uani 1 1 d . . . . .
C21 C 0.883(4) 0.5182(7) 0.8794(7) 0.060(5) Uani 1 1 d . . . . .
N22 N 0.730(3) 0.4993(5) 0.9018(5) 0.053(4) Uani 1 1 d . . . . .
C23 C 0.559(4) 0.4758(6) 0.8795(6) 0.057(5) Uani 1 1 d . . . . .
H23 H 0.430740 0.458260 0.889173 0.068 Uiso 1 1 calc R U . . .
C24 C 0.607(4) 0.4822(5) 0.8420(6) 0.049(4) Uani 1 1 d . . . . .
H24 H 0.515914 0.470861 0.819177 0.058 Uiso 1 1 calc R U . . .
N25 N 0.813(3) 0.5084(4) 0.8422(6) 0.060(5) Uani 1 1 d . . . . .
C220 C 0.749(4) 0.4995(6) 0.9465(6) 0.057(5) Uani 1 1 d . . . . .
H22A H 0.859448 0.521421 0.956381 0.068 Uiso 1 1 calc R U . . .
H22B H 0.562595 0.501739 0.956384 0.068 Uiso 1 1 calc R U . . .
C221 C 0.879(4) 0.4643(6) 0.9617(6) 0.056(5) Uani 1 1 d . . . . .
N222 N 1.115(4) 0.4514(6) 0.9475(6) 0.076(6) Uani 1 1 d . . . . .
N223 N 1.179(4) 0.4187(7) 0.9644(7) 0.085(7) Uani 1 1 d . . . . .
N224 N 0.988(3) 0.4113(5) 0.9908(6) 0.065(5) Uani 1 1 d . . . . .
C225 C 0.795(4) 0.4380(5) 0.9891(6) 0.055(5) Uani 1 1 d . . . . .
H225 H 0.633114 0.438914 1.003594 0.066 Uiso 1 1 calc R U . . .
C226 C 0.999(4) 0.3742(6) 1.0102(7) 0.060(5) Uani 1 1 d . . . . .
H22C H 0.976048 0.377544 1.039056 0.072 Uiso 1 1 calc R U . . .
H22D H 1.183571 0.363063 1.007274 0.072 Uiso 1 1 calc R U . . .
C227 C 0.776(3) 0.3463(4) 0.9927(4) 0.066(6) Uani 1 1 d G . . . .
C228 C 0.712(3) 0.3160(4) 1.0164(4) 0.066(6) Uani 1 1 d G . . . .
C229 C 0.515(3) 0.2902(4) 1.0028(5) 0.073(7) Uani 1 1 d G . . . .
H229 H 0.471427 0.269434 1.019043 0.087 Uiso 1 1 calc R U . . .
C230 C 0.382(3) 0.2947(4) 0.9654(5) 0.079(8) Uani 1 1 d G . . . .
H230 H 0.246763 0.276955 0.956044 0.095 Uiso 1 1 calc R U . . .
C231 C 0.446(3) 0.3249(4) 0.9418(5) 0.083(8) Uani 1 1 d G . . . .
H231 H 0.354716 0.328017 0.916088 0.100 Uiso 1 1 calc R U . . .
C232 C 0.643(3) 0.3507(4) 0.9554(4) 0.063(5) Uani 1 1 d G . . . .
H232 H 0.687422 0.371528 0.939112 0.075 Uiso 1 1 calc R U . . .
C250 C 0.922(4) 0.5249(6) 0.8052(7) 0.067(6) Uani 1 1 d . . . . .
H25A H 1.109919 0.534942 0.811650 0.080 Uiso 1 1 calc R U . . .
H25B H 0.935323 0.504825 0.784871 0.080 Uiso 1 1 calc R U . . .
C251 C 0.746(2) 0.5548(3) 0.7893(3) 0.057(5) Uani 1 1 d G . . . .
N252 N 0.685(2) 0.5582(3) 0.7493(3) 0.075(6) Uani 1 1 d G . . . .
N253 N 0.529(2) 0.5897(3) 0.7431(3) 0.089(6) Uani 1 1 d G . . . .
N254 N 0.4937(15) 0.6059(2) 0.7792(2) 0.067(5) Uani 1 1 d G . . . .
C255 C 0.628(2) 0.5843(2) 0.8078(3) 0.063(6) Uani 1 1 d G . . . .
H255 H 0.637407 0.588960 0.835722 0.075 Uiso 1 1 calc R U . . .
C256 C 0.3311(15) 0.6383(2) 0.7848(3) 0.072(6) Uani 1 1 d G . . . .
H25C H 0.188556 0.631755 0.803387 0.086 Uiso 1 1 calc R U . . .
H25D H 0.234901 0.644957 0.758806 0.086 Uiso 1 1 calc R U . . .
C257 C 0.4807(16) 0.6718(2) 0.8004(3) 0.086(8) Uani 1 1 d G . . . .
C258 C 0.658(2) 0.6929(2) 0.7789(3) 0.079(7) Uani 1 1 d G . . . .
C259 C 0.810(3) 0.7216(3) 0.7973(4) 0.088(9) Uani 1 1 d G . . . .
H259 H 0.931717 0.736144 0.782531 0.106 Uiso 1 1 calc R U . . .
C260 C 0.784(3) 0.7292(3) 0.8373(4) 0.088(8) Uani 1 1 d G . . . .
H260 H 0.888402 0.748958 0.849970 0.105 Uiso 1 1 calc R U . . .
C261 C 0.607(3) 0.7081(3) 0.8587(4) 0.079(7) Uani 1 1 d G . . . .
H261 H 0.588917 0.713329 0.886236 0.095 Uiso 1 1 calc R U . . .
C262 C 0.455(2) 0.6794(3) 0.8403(3) 0.084(8) Uani 1 1 d G . . . .
H262 H 0.332866 0.664854 0.855090 0.101 Uiso 1 1 calc R U . . .
C1 C 0.881(6) 0.6150(8) 0.6449(10) 0.099(9) Uani 1 1 d . . . . .
H1A H 0.998597 0.592558 0.646431 0.148 Uiso 1 1 calc R U . . .
H1B H 0.773007 0.616192 0.668565 0.148 Uiso 1 1 calc R U . . .
H1C H 0.756223 0.613749 0.620810 0.148 Uiso 1 1 calc R U . . .
C2 C 1.058(5) 0.6497(11) 0.6433(10) 0.109(11) Uani 1 1 d . . . . .
H2A H 1.184987 0.651290 0.667461 0.130 Uiso 1 1 calc R U . . .
H2B H 1.168134 0.648837 0.619511 0.130 Uiso 1 1 calc R U . . .
O3 O 0.875(4) 0.6822(5) 0.6411(6) 0.094(6) Uani 1 1 d . . . . .
C4 C 1.018(7) 0.7168(11) 0.6374(11) 0.119(12) Uani 1 1 d . . . . .
H4A H 1.128954 0.716108 0.613634 0.143 Uiso 1 1 calc R U . . .
H4B H 1.144870 0.721006 0.661328 0.143 Uiso 1 1 calc R U . . .
C5 C 0.812(8) 0.7481(9) 0.6333(12) 0.132(14) Uani 1 1 d . . . . .
H5A H 0.908129 0.772215 0.630774 0.198 Uiso 1 1 calc R U . . .
H5B H 0.688640 0.743847 0.609489 0.198 Uiso 1 1 calc R U . . .
H5C H 0.704506 0.748729 0.657032 0.198 Uiso 1 1 calc R U . . .

loop_
_atom_site_aniso_label
_atom_site_aniso_U_11
_atom_site_aniso_U_22
_atom_site_aniso_U_33
_atom_site_aniso_U_23
_atom_site_aniso_U_13
_atom_site_aniso_U_12
Au1 0.0565(5) 0.0418(4) 0.0704(6) 0.0004(4) 0.0234(4) 0.0012(3)
Cl1 0.063(3) 0.052(3) 0.086(4) -0.012(2) 0.028(3) -0.014(2)
Br12 0.0934(17) 0.0610(14) 0.101(2) 0.0246(14) 0.0200(15) 0.0033(13)
Br15 0.156(4) 0.090(3) 0.110(3) -0.002(3) 0.003(3) -0.010(3)
Br5' 0.156(4) 0.090(3) 0.110(3) -0.002(3) 0.003(3) -0.010(3)
C11 0.073(14) 0.057(12) 0.076(16) 0.016(11) 0.046(13) 0.032(10)
N12 0.041(8) 0.045(9) 0.068(11) 0.007(7) 0.021(8) 0.004(6)
C13 0.051(10) 0.050(11) 0.077(15) -0.007(10) 0.024(10) 0.010(9)
C14 0.060(12) 0.051(12) 0.086(17) -0.007(11) 0.005(11) 0.015(10)
N15 0.055(9) 0.046(9) 0.062(11) 0.002(8) 0.021(8) 0.008(7)
C120 0.043(10) 0.055(12) 0.071(14) -0.002(10) 0.011(9) -0.003(8)
C121 0.062(12) 0.049(11) 0.051(11) -0.002(8) 0.013(9) -0.016(9)
N122 0.036(8) 0.070(11) 0.065(11) 0.018(9) 0.010(7) 0.003(7)
N123 0.046(9) 0.080(13) 0.079(13) 0.022(10) 0.019(9) 0.017(8)
N124 0.047(8) 0.052(9) 0.057(10) 0.014(7) 0.012(7) -0.010(7)
C125 0.049(9) 0.046(10) 0.041(10) 0.001(7) 0.011(8) 0.009(8)
C126 0.051(11) 0.058(12) 0.078(15) 0.006(10) 0.014(10) 0.020(9)
C127 0.050(10) 0.033(9) 0.091(16) 0.003(9) 0.033(11) 0.009(8)
C128 0.086(15) 0.044(12) 0.088(17) -0.004(10) 0.041(13) 0.001(11)
C129 0.072(13) 0.034(10) 0.100(19) -0.003(10) 0.035(13) -0.002(9)
C130 0.075(15) 0.065(15) 0.11(2) -0.009(15) 0.034(16) -0.024(12)
C131 0.067(13) 0.062(14) 0.094(18) -0.017(12) 0.033(13) 0.000(11)
C132 0.065(12) 0.031(9) 0.073(15) 0.004(9) 0.014(11) -0.003(9)
C150 0.094(16) 0.073(15) 0.054(13) -0.008(11) 0.027(12) 0.034(13)
C151 0.062(11) 0.048(11) 0.062(13) 0.002(9) 0.023(10) -0.010(9)
N152 0.16(2) 0.067(13) 0.068(15) -0.016(11) -0.010(14) 0.036(15)
N153 0.17(3) 0.12(2) 0.085(18) -0.021(16) -0.015(17) 0.06(2)
N154 0.066(11) 0.065(12) 0.084(14) -0.008(10) 0.022(10) -0.016(9)
C155 0.089(15) 0.042(11) 0.061(13) 0.009(9) -0.001(11) 0.016(11)
C156 0.061(13) 0.074(16) 0.100(19) -0.013(14) 0.016(13) 0.012(11)
C157 0.083(10) 0.081(10) 0.089(10) -0.004(7) 0.002(7) 0.007(7)
C158 0.120(17) 0.116(17) 0.119(17) -0.001(7) 0.006(7) 0.001(7)
C159 0.097(14) 0.103(14) 0.100(14) -0.002(7) 0.012(7) -0.001(7)
C160 0.089(13) 0.092(13) 0.096(14) 0.002(7) 0.008(7) 0.001(7)
C161 0.059(9) 0.057(9) 0.065(10) -0.002(7) 0.001(7) -0.004(6)
C162 0.082(11) 0.081(12) 0.090(12) 0.001(7) 0.000(7) 0.000(7)
C57' 0.083(10) 0.081(10) 0.089(10) -0.004(7) 0.002(7) 0.007(7)
C58' 0.120(17) 0.116(17) 0.119(17) -0.001(7) 0.006(7) 0.001(7)
C59' 0.059(9) 0.057(9) 0.065(10) -0.002(7) 0.001(7) -0.004(6)
C60' 0.089(13) 0.092(13) 0.096(14) 0.002(7) 0.008(7) 0.001(7)
C61' 0.097(14) 0.103(14) 0.100(14) -0.002(7) 0.012(7) -0.001(7)
C62' 0.082(11) 0.081(12) 0.090(12) 0.001(7) 0.000(7) 0.000(7)
Au2 0.0566(5) 0.0457(4) 0.0670(6) -0.0035(4) 0.0216(4) -0.0011(4)
Cl2 0.066(3) 0.050(3) 0.074(3) -0.008(2) 0.020(3) -0.005(2)
Br22 0.0995(17) 0.0505(12) 0.0870(18) 0.0037(11) 0.0306(15) 0.0080(12)
Br25 0.0894(16) 0.0661(15) 0.0866(18) 0.0013(13) 0.0308(14) -0.0020(12)
C21 0.043(10) 0.075(14) 0.062(14) 0.005(11) 0.015(10) 0.016(9)
N22 0.055(9) 0.046(9) 0.061(11) 0.004(7) 0.017(8) 0.002(7)
C23 0.049(10) 0.049(11) 0.074(14) -0.018(10) 0.016(10) -0.006(9)
C24 0.053(10) 0.042(10) 0.052(11) -0.010(8) 0.017(9) -0.009(8)
N25 0.078(11) 0.030(8) 0.077(13) 0.008(7) 0.033(10) 0.006(7)
C220 0.050(10) 0.053(11) 0.069(13) -0.002(9) 0.023(10) -0.001(9)
C221 0.063(12) 0.045(11) 0.062(13) 0.000(9) 0.018(10) 0.002(9)
N222 0.067(11) 0.072(13) 0.093(15) 0.028(11) 0.042(11) 0.019(9)
N223 0.057(10) 0.096(16) 0.105(16) 0.033(13) 0.035(11) 0.001(10)
N224 0.056(9) 0.047(9) 0.095(14) -0.003(9) 0.030(9) -0.003(8)
C225 0.045(10) 0.048(11) 0.075(14) -0.007(9) 0.023(10) -0.001(8)
C226 0.062(11) 0.045(11) 0.073(14) 0.009(10) 0.010(10) -0.002(9)
C227 0.061(12) 0.054(12) 0.089(17) -0.025(11) 0.040(12) -0.009(10)
C228 0.071(13) 0.046(12) 0.081(16) -0.021(11) 0.014(12) 0.011(10)
C229 0.072(14) 0.038(11) 0.11(2) -0.005(12) 0.026(14) 0.009(10)
C230 0.062(13) 0.050(13) 0.13(2) -0.013(14) 0.033(15) -0.010(10)
C231 0.067(14) 0.093(19) 0.093(18) -0.014(15) 0.035(13) 0.035(14)
C232 0.071(13) 0.064(13) 0.053(13) -0.013(10) 0.001(10) -0.014(11)
C250 0.066(12) 0.067(14) 0.071(15) 0.010(11) 0.036(11) -0.015(11)
C251 0.067(12) 0.051(11) 0.055(12) -0.002(9) 0.013(10) -0.021(10)
N252 0.113(15) 0.043(10) 0.072(13) 0.002(9) 0.020(11) -0.011(10)
N253 0.113(16) 0.059(12) 0.096(17) 0.003(11) 0.024(13) 0.008(12)
N254 0.081(12) 0.052(10) 0.069(12) 0.005(9) 0.016(10) -0.013(9)
C255 0.076(13) 0.047(11) 0.070(14) 0.004(10) 0.040(12) 0.003(10)
C256 0.071(13) 0.055(13) 0.091(18) 0.004(11) 0.021(13) -0.011(11)
C257 0.069(14) 0.072(16) 0.12(2) -0.011(15) 0.042(15) 0.000(12)
C258 0.097(17) 0.057(14) 0.085(18) -0.004(12) 0.018(14) -0.003(13)
C259 0.068(14) 0.076(17) 0.13(2) 0.001(15) 0.059(16) 0.009(12)
C260 0.091(17) 0.053(14) 0.12(2) -0.011(14) 0.022(17) 0.015(13)
C261 0.105(18) 0.066(15) 0.069(15) -0.013(12) 0.034(14) 0.001(14)
C262 0.115(19) 0.048(12) 0.096(19) 0.009(12) 0.064(17) 0.010(13)
C1 0.092(18) 0.09(2) 0.11(2) -0.021(18) 0.015(17) -0.014(16)
C2 0.062(15) 0.17(3) 0.10(2) -0.02(2) 0.020(15) -0.014(19)
O3 0.091(11) 0.069(11) 0.126(16) -0.029(10) 0.045(11) -0.022(10)
C4 0.12(2) 0.14(3) 0.11(2) 0.03(2) 0.01(2) -0.05(2)
C5 0.18(3) 0.08(2) 0.14(3) 0.00(2) 0.07(3) -0.05(2)

loop_
_atom_type_symbol
_atom_type_description
_atom_type_scat_dispersion_real
_atom_type_scat_dispersion_imag
_atom_type_scat_source
C C 0.0181 0.0091 'International Tables Vol C Tables 4.2.6.8 and 6.1.1.4'
H H 0.0000 0.0000 'International Tables Vol C Tables 4.2.6.8 and 6.1.1.4'
N N 0.0311 0.0180 'International Tables Vol C Tables 4.2.6.8 and 6.1.1.4'
O O 0.0492 0.0322 'International Tables Vol C Tables 4.2.6.8 and 6.1.1.4'
Cl Cl 0.3639 0.7018 'International Tables Vol C Tables 4.2.6.8 and 6.1.1.4'
Br Br -0.6763 1.2805 'International Tables Vol C Tables 4.2.6.8 and 6.1.1.4'
Au Au -4.4197 7.2980 'International Tables Vol C Tables 4.2.6.8 and 6.1.1.4'

loop_
_geom_angle_atom_site_label_1
_geom_angle_atom_site_label_2
_geom_angle_atom_site_label_3
_geom_angle
_geom_angle_site_symmetry_1
_geom_angle_site_symmetry_3
_geom_angle_publ_flag
C11 Au1 Cl1 179.0(5) . . ?
N15 C11 N12 110(2) . . ?
N15 C11 Au1 126.7(14) . . ?
N12 C11 Au1 123.3(18) . . ?
C11 N12 C13 109.6(19) . . ?
C11 N12 C120 130.0(19) . . ?
C13 N12 C120 120.4(15) . . ?
N12 C13 C14 104.6(17) . . ?
N12 C13 H13 127.7 . . ?
C14 C13 H13 127.7 . . ?
N15 C14 C13 106(2) . . ?
N15 C14 H14 127.1 . . ?
C13 C14 H14 127.1 . . ?
C11 N15 C14 110.0(18) . . ?
C11 N15 C150 127(2) . . ?
C14 N15 C150 122(2) . . ?
N12 C120 C121 110.8(15) . . ?
N12 C120 H12A 109.5 . . ?
C121 C120 H12A 109.5 . . ?
N12 C120 H12B 109.5 . . ?
C121 C120 H12B 109.5 . . ?
H12A C120 H12B 108.1 . . ?
N122 C121 C125 111.3(18) . . ?
N122 C121 C120 120.5(16) . . ?
C125 C121 C120 127.7(17) . . ?
C121 N122 N123 110.6(15) . . ?
N122 N123 N124 103.1(14) . . ?
C125 N124 N123 110.9(15) . . ?
C125 N124 C126 131.6(14) . . ?
N123 N124 C126 116.0(15) . . ?
N124 C125 C121 103.9(15) . . ?
N124 C125 H125 128.0 . . ?
C121 C125 H125 128.0 . . ?
N124 C126 C127 112.8(16) . . ?
N124 C126 H12C 109.0 . . ?
C127 C126 H12C 109.0 . . ?
N124 C126 H12D 109.0 . . ?
C127 C126 H12D 109.0 . . ?
H12C C126 H12D 107.8 . . ?
C132 C127 C128 120.0 . . ?
C132 C127 C126 120.5(12) . . ?
C128 C127 C126 119.5(12) . . ?
C129 C128 C127 120.0 . . ?
C129 C128 Br12 119.0(8) . . ?
C127 C128 Br12 120.9(8) . . ?
C130 C129 C128 120.0 . . ?
C130 C129 H129 120.0 . . ?
C128 C129 H129 120.0 . . ?
C129 C130 C131 120.0 . . ?
C129 C130 H130 120.0 . . ?
C131 C130 H130 120.0 . . ?
C132 C131 C130 120.0 . . ?
C132 C131 H131 120.0 . . ?
C130 C131 H131 120.0 . . ?
C131 C132 C127 120.0 . . ?
C131 C132 H132 120.0 . . ?
C127 C132 H132 120.0 . . ?
C151 C150 N15 110.8(15) . . ?
C151 C150 H15A 109.5 . . ?
N15 C150 H15A 109.5 . . ?
C151 C150 H15B 109.5 . . ?
N15 C150 H15B 109.5 . . ?
H15A C150 H15B 108.1 . . ?
N152 C151 C155 108(2) . . ?
N152 C151 C150 120.7(19) . . ?
C155 C151 C150 131(2) . . ?
C151 N152 N153 112(2) . . ?
N154 N153 N152 100(2) . . ?
C155 N154 N153 117.1(19) . . ?
C155 N154 C156 126.3(19) . . ?
N153 N154 C156 116(2) . . ?
N154 C155 C151 102(2) . . ?
N154 C155 H155 128.8 . . ?
C151 C155 H155 128.8 . . ?
C57' C156 N154 111.0(11) . . ?
C157 C156 N154 110.6(9) . . ?
C157 C156 H15C 109.5 . . ?
N154 C156 H15C 109.5 . . ?
C157 C156 H15D 109.5 . . ?
N154 C156 H15D 109.5 . . ?
H15C C156 H15D 108.1 . . ?
C57' C156 H15E 109.4 . . ?
N154 C156 H15E 109.4 . . ?
C57' C156 H15F 109.4 . . ?
N154 C156 H15F 109.4 . . ?
H15E C156 H15F 108.0 . . ?
C162 C157 C158 119.9(3) . . ?
C162 C157 C156 120.2(5) . . ?
C158 C157 C156 119.9(4) . . ?
C159 C158 C157 120.0 . . ?
C159 C158 H158 120.0 . . ?
C157 C158 H158 120.0 . . ?
C160 C159 C158 120.0 . . ?
C160 C159 H159 120.0 . . ?
C158 C159 H159 120.0 . . ?
C161 C160 C159 119.99(8) . . ?
C161 C160 H160 120.0 . . ?
C159 C160 H160 120.0 . . ?
C160 C161 C162 119.9(3) . . ?
C160 C161 H161 120.0 . . ?
C162 C161 H161 120.0 . . ?
C157 C162 C161 120.2(6) . . ?
C157 C162 Br15 122.8(10) . . ?
C161 C162 Br15 117.1(10) . . ?
C58' C57' C62' 120.2(3) . . ?
C58' C57' C156 120.0(4) . . ?
C62' C57' C156 119.7(5) . . ?
C57' C58' C59' 122.0 . . ?
C57' C58' H58' 119.0 . . ?
C59' C58' H58' 119.0 . . ?
C60' C59' C58' 119.3 . . ?
C60' C59' H59' 120.4 . . ?
C58' C59' H59' 120.4 . . ?
C61' C60' C59' 116.95(6) . . ?
C61' C60' H60' 121.5 . . ?
C59' C60' H60' 121.5 . . ?
C62' C61' C60' 125.5(3) . . ?
C62' C61' H61' 117.2 . . ?
C60' C61' H61' 117.2 . . ?
C61' C62' C57' 116.0(6) . . ?
C61' C62' Br5' 122.4(10) . . ?
C57' C62' Br5' 121.6(10) . . ?
C21 Au2 Cl2 178.8(6) . . ?
N22 C21 N25 107(2) . . ?
N22 C21 Au2 127.4(17) . . ?
N25 C21 Au2 125.7(15) . . ?
C21 N22 C23 110.7(18) . . ?
C21 N22 C220 125.8(18) . . ?
C23 N22 C220 123.2(16) . . ?
C24 C23 N22 106.1(17) . . ?
C24 C23 H23 127.0 . . ?
N22 C23 H23 127.0 . . ?
C23 C24 N25 106.9(18) . . ?
C23 C24 H24 126.6 . . ?
N25 C24 H24 126.6 . . ?
C21 N25 C24 109.3(17) . . ?
C21 N25 C250 126.4(19) . . ?
C24 N25 C250 124.1(19) . . ?
C221 C220 N22 110.0(15) . . ?
C221 C220 H22A 109.7 . . ?
N22 C220 H22A 109.7 . . ?
C221 C220 H22B 109.7 . . ?
N22 C220 H22B 109.7 . . ?
H22A C220 H22B 108.2 . . ?
N222 C221 C225 107.5(17) . . ?
N222 C221 C220 121.5(17) . . ?
C225 C221 C220 130.9(17) . . ?
N223 N222 C221 109.2(16) . . ?
N222 N223 N224 107.5(18) . . ?
C225 N224 N223 110.4(18) . . ?
C225 N224 C226 131.5(16) . . ?
N223 N224 C226 117.2(17) . . ?
N224 C225 C221 105.3(15) . . ?
N224 C225 H225 127.3 . . ?
C221 C225 H225 127.3 . . ?
N224 C226 C227 113.5(17) . . ?
N224 C226 H22C 108.9 . . ?
C227 C226 H22C 108.9 . . ?
N224 C226 H22D 108.9 . . ?
C227 C226 H22D 108.9 . . ?
H22C C226 H22D 107.7 . . ?
C232 C227 C228 120.0 . . ?
C232 C227 C226 122.9(12) . . ?
C228 C227 C226 117.1(12) . . ?
C229 C228 C227 120.0 . . ?
C229 C228 Br22 117.9(9) . . ?
C227 C228 Br22 121.9(9) . . ?
C230 C229 C228 120.0 . . ?
C230 C229 H229 120.0 . . ?
C228 C229 H229 120.0 . . ?
C229 C230 C231 120.0 . . ?
C229 C230 H230 120.0 . . ?
C231 C230 H230 120.0 . . ?
C232 C231 C230 120.0 . . ?
C232 C231 H231 120.0 . . ?
C230 C231 H231 120.0 . . ?
C231 C232 C227 120.0 . . ?
C231 C232 H232 120.0 . . ?
C227 C232 H232 120.0 . . ?
C251 C250 N25 110.9(14) . . ?
C251 C250 H25A 109.5 . . ?
N25 C250 H25A 109.5 . . ?
C251 C250 H25B 109.5 . . ?
N25 C250 H25B 109.5 . . ?
H25A C250 H25B 108.1 . . ?
N252 C251 C255 108.0 . . ?
N252 C251 C250 121.1(11) . . ?
C255 C251 C250 130.8(11) . . ?
C251 N252 N253 108.0 . . ?
N252 N253 N254 108.0 . . ?
C255 N254 N253 108.0 . . ?
C255 N254 C256 127.7 . . ?
N253 N254 C256 124.3 . . ?
N254 C255 C251 108.0 . . ?
N254 C255 H255 126.0 . . ?
C251 C255 H255 126.0 . . ?
N254 C256 C257 115.7 . . ?
N254 C256 H25C 108.3 . . ?
C257 C256 H25C 108.3 . . ?
N254 C256 H25D 108.3 . . ?
C257 C256 H25D 108.3 . . ?
H25C C256 H25D 107.4 . . ?
C258 C257 C262 120.0 . . ?
C258 C257 C256 124.3 . . ?
C262 C257 C256 115.4 . . ?
C257 C258 C259 120.0 . . ?
C257 C258 Br25 124.1(5) . . ?
C259 C258 Br25 115.8(5) . . ?
C258 C259 C260 120.0 . . ?
C258 C259 H259 120.0 . . ?
C260 C259 H259 120.0 . . ?
C261 C260 C259 120.0 . . ?
C261 C260 H260 120.0 . . ?
C259 C260 H260 120.0 . . ?
C260 C261 C262 120.0 . . ?
C260 C261 H261 120.0 . . ?
C262 C261 H261 120.0 . . ?
C261 C262 C257 120.0 . . ?
C261 C262 H262 120.0 . . ?
C257 C262 H262 120.0 . . ?
C2 C1 H1A 109.5 . . ?
C2 C1 H1B 109.5 . . ?
H1A C1 H1B 109.5 . . ?
C2 C1 H1C 109.5 . . ?
H1A C1 H1C 109.5 . . ?
H1B C1 H1C 109.5 . . ?
O3 C2 C1 107(2) . . ?
O3 C2 H2A 110.2 . . ?
C1 C2 H2A 110.2 . . ?
O3 C2 H2B 110.2 . . ?
C1 C2 H2B 110.2 . . ?
H2A C2 H2B 108.5 . . ?
C4 O3 C2 113(2) . . ?
O3 C4 C5 109(3) . . ?
O3 C4 H4A 110.0 . . ?
C5 C4 H4A 110.0 . . ?
O3 C4 H4B 110.0 . . ?
C5 C4 H4B 110.0 . . ?
H4A C4 H4B 108.4 . . ?
C4 C5 H5A 109.5 . . ?
C4 C5 H5B 109.5 . . ?
H5A C5 H5B 109.5 . . ?
C4 C5 H5C 109.5 . . ?
H5A C5 H5C 109.5 . . ?
H5B C5 H5C 109.5 . . ?

loop_
_geom_bond_atom_site_label_1
_geom_bond_atom_site_label_2
_geom_bond_distance
_geom_bond_site_symmetry_2
_geom_bond_publ_flag
Au1 C11 2.04(3) . ?
Au1 Cl1 2.294(5) . ?
Br12 C128 1.882(15) . ?
Br15 C162 1.80(2) . ?
Br5' C62' 1.80(2) . ?
C11 N15 1.27(3) . ?
C11 N12 1.32(2) . ?
N12 C13 1.38(3) . ?
N12 C120 1.47(3) . ?
C13 C14 1.40(3) . ?
C13 H13 0.9500 . ?
C14 N15 1.39(3) . ?
C14 H14 0.9500 . ?
N15 C150 1.48(3) . ?
C120 C121 1.51(3) . ?
C120 H12A 0.9900 . ?
C120 H12B 0.9900 . ?
C121 N122 1.29(2) . ?
C121 C125 1.36(2) . ?
N122 N123 1.35(2) . ?
N123 N124 1.41(2) . ?
N124 C125 1.34(2) . ?
N124 C126 1.48(3) . ?
C125 H125 0.9500 . ?
C126 C127 1.52(3) . ?
C126 H12C 0.9900 . ?
C126 H12D 0.9900 . ?
C127 C132 1.386(8) . ?
C127 C128 1.386(8) . ?
C128 C129 1.386(8) . ?
C129 C130 1.385(8) . ?
C129 H129 0.9500 . ?
C130 C131 1.386(8) . ?
C130 H130 0.9500 . ?
C131 C132 1.385(8) . ?
C131 H131 0.9500 . ?
C132 H132 0.9500 . ?
C150 C151 1.46(3) . ?
C150 H15A 0.9900 . ?
C150 H15B 0.9900 . ?
C151 N152 1.32(3) . ?
C151 C155 1.40(3) . ?
N152 N153 1.39(3) . ?
N153 N154 1.35(3) . ?
N154 C155 1.32(3) . ?
N154 C156 1.541(18) . ?
C155 H155 0.9500 . ?
C156 C57' 1.499(5) . ?
C156 C157 1.502(5) . ?
C156 H15C 0.9900 . ?
C156 H15D 0.9900 . ?
C156 H15E 0.9900 . ?
C156 H15F 0.9900 . ?
C157 C162 1.393(5) . ?
C157 C158 1.395(3) . ?
C158 C159 1.395(3) . ?
C158 H158 0.9500 . ?
C159 C160 1.395(3) . ?
C159 H159 0.9500 . ?
C160 C161 1.394(2) . ?
C160 H160 0.9500 . ?
C161 C162 1.395(5) . ?
C161 H161 0.9500 . ?
C57' C58' 1.395(3) . ?
C57' C62' 1.396(5) . ?
C58' C59' 1.396(3) . ?
C58' H58' 0.9500 . ?
C59' C60' 1.394(3) . ?
C59' H59' 0.9500 . ?
C60' C61' 1.394(3) . ?
C60' H60' 0.9500 . ?
C61' C62' 1.393(5) . ?
C61' H61' 0.9500 . ?
Au2 C21 2.03(2) . ?
Au2 Cl2 2.294(5) . ?
Br22 C228 1.889(15) . ?
Br25 C258 1.860(10) . ?
C21 N22 1.28(2) . ?
C21 N25 1.32(3) . ?
N22 C23 1.37(3) . ?
N22 C220 1.49(3) . ?
C23 C24 1.31(3) . ?
C23 H23 0.9500 . ?
C24 N25 1.36(2) . ?
C24 H24 0.9500 . ?
N25 C250 1.50(2) . ?
C220 C221 1.47(3) . ?
C220 H22A 0.9900 . ?
C220 H22B 0.9900 . ?
C221 N222 1.35(3) . ?
C221 C225 1.39(3) . ?
N222 N223 1.32(3) . ?
N223 N224 1.35(2) . ?
N224 C225 1.33(3) . ?
N224 C226 1.47(3) . ?
C225 H225 0.9500 . ?
C226 C227 1.55(2) . ?
C226 H22C 0.9900 . ?
C226 H22D 0.9900 . ?
C227 C232 1.380(9) . ?
C227 C228 1.381(9) . ?
C228 C229 1.381(9) . ?
C229 C230 1.380(9) . ?
C229 H229 0.9500 . ?
C230 C231 1.381(9) . ?
C230 H230 0.9500 . ?
C231 C232 1.380(9) . ?
C231 H231 0.9500 . ?
C232 H232 0.9500 . ?
C250 C251 1.44(2) . ?
C250 H25A 0.9900 . ?
C250 H25B 0.9900 . ?
C251 N252 1.360(4) . ?
C251 C255 1.360(4) . ?
N252 N253 1.360(4) . ?
N253 N254 1.360(4) . ?
N254 C255 1.360(4) . ?
N254 C256 1.413(4) . ?
C255 H255 0.9500 . ?
C256 C257 1.471(4) . ?
C256 H25C 0.9900 . ?
C256 H25D 0.9900 . ?
C257 C258 1.379(4) . ?
C257 C262 1.379(4) . ?
C258 C259 1.379(4) . ?
C259 C260 1.379(4) . ?
C259 H259 0.9500 . ?
C260 C261 1.379(4) . ?
C260 H260 0.9500 . ?
C261 C262 1.379(4) . ?
C261 H261 0.9500 . ?
C262 H262 0.9500 . ?
C1 C2 1.50(4) . ?
C1 H1A 0.9800 . ?
C1 H1B 0.9800 . ?
C1 H1C 0.9800 . ?
C2 O3 1.45(4) . ?
C2 H2A 0.9900 . ?
C2 H2B 0.9900 . ?
O3 C4 1.42(4) . ?
C4 C5 1.49(5) . ?
C4 H4A 0.9900 . ?
C4 H4B 0.9900 . ?
C5 H5A 0.9800 . ?
C5 H5B 0.9800 . ?
C5 H5C 0.9800 . ?

loop_
_geom_hbond_atom_site_label_D
_geom_hbond_atom_site_label_H
_geom_hbond_atom_site_label_A
_geom_hbond_distance_DH
_geom_hbond_distance_HA
_geom_hbond_distance_DA
_geom_hbond_angle_DHA
_geom_hbond_site_symmetry_A
_geom_hbond_publ_flag
C13 H13 N122 0.95 2.52 3.30(2) 139.2 1_655 yes
C14 H14 N252 0.95 2.60 3.51(3) 158.8 . yes
C14 H14 N253 0.95 2.71 3.61(3) 157.1 . yes
C125 H125 N123 0.95 2.45 3.04(3) 119.6 1_655 yes
C126 H12D Cl1 0.99 2.89 3.639(19) 133.3 3_566 yes
C155 H155 Cl1 0.95 2.77 3.59(2) 145.0 1_655 yes
C156 H15C^a Br15^a 0.99 2.65 3.13(2) 110.0 . yes
C23 H23 N222 0.95 2.58 3.35(2) 139.1 1_455 yes
C24 H24 N152 0.95 2.48 3.35(3) 152.2 . yes
C24 H24 N153 0.95 2.55 3.37(3) 143.4 . yes
C225 H225 N223 0.95 2.60 3.13(3) 115.9 1_455 yes
C226 H22C Cl2 0.99 2.94 3.67(2) 132.0 3_767 yes
C1 H1B Br25 0.98 3.14 3.81(3) 126.9 . yes

loop_
_geom_torsion_atom_site_label_1
_geom_torsion_atom_site_label_2
_geom_torsion_atom_site_label_3
_geom_torsion_atom_site_label_4
_geom_torsion
_geom_torsion_site_symmetry_1
_geom_torsion_site_symmetry_2
_geom_torsion_site_symmetry_3
_geom_torsion_site_symmetry_4
_geom_torsion_publ_flag
N15 C11 N12 C13 0(2) . . . . ?
Au1 C11 N12 C13 -177.5(13) . . . . ?
N15 C11 N12 C120 -177.0(17) . . . . ?
Au1 C11 N12 C120 5(3) . . . . ?
C11 N12 C13 C14 1(2) . . . . ?
C120 N12 C13 C14 178.2(15) . . . . ?
N12 C13 C14 N15 -1(2) . . . . ?
N12 C11 N15 C14 -1(2) . . . . ?
Au1 C11 N15 C14 176.5(13) . . . . ?
N12 C11 N15 C150 -171.8(16) . . . . ?
Au1 C11 N15 C150 6(3) . . . . ?
C13 C14 N15 C11 1(2) . . . . ?
C13 C14 N15 C150 172.8(16) . . . . ?
C11 N12 C120 C121 103(2) . . . . ?
C13 N12 C120 C121 -74(2) . . . . ?
N12 C120 C121 N122 -46(3) . . . . ?
N12 C120 C121 C125 125(2) . . . . ?
C125 C121 N122 N123 1(3) . . . . ?
C120 C121 N122 N123 173.9(18) . . . . ?
C121 N122 N123 N124 2(2) . . . . ?
N122 N123 N124 C125 -5(2) . . . . ?
N122 N123 N124 C126 -172.3(17) . . . . ?
N123 N124 C125 C121 5(2) . . . . ?
C126 N124 C125 C121 170(2) . . . . ?
N122 C121 C125 N124 -4(2) . . . . ?
C120 C121 C125 N124 -176.0(19) . . . . ?
C125 N124 C126 C127 -63(3) . . . . ?
N123 N124 C126 C127 101.5(18) . . . . ?
N124 C126 C127 C132 -18.7(18) . . . . ?
N124 C126 C127 C128 160.0(11) . . . . ?
C132 C127 C128 C129 0.0 . . . . ?
C126 C127 C128 C129 -178.7(12) . . . . ?
C132 C127 C128 Br12 -176.8(9) . . . . ?
C126 C127 C128 Br12 4.5(12) . . . . ?
C127 C128 C129 C130 0.0 . . . . ?
Br12 C128 C129 C130 176.9(9) . . . . ?
C128 C129 C130 C131 0.0 . . . . ?
C129 C130 C131 C132 0.0 . . . . ?
C130 C131 C132 C127 0.0 . . . . ?
C128 C127 C132 C131 0.0 . . . . ?
C126 C127 C132 C131 178.7(12) . . . . ?
C11 N15 C150 C151 90(3) . . . . ?
C14 N15 C150 C151 -80(2) . . . . ?
N15 C150 C151 N152 121(2) . . . . ?
N15 C150 C151 C155 -52(3) . . . . ?
C155 C151 N152 N153 -2(3) . . . . ?
C150 C151 N152 N153 -176(2) . . . . ?
C151 N152 N153 N154 1(3) . . . . ?
N152 N153 N154 C155 0(3) . . . . ?
N152 N153 N154 C156 -173.7(19) . . . . ?
N153 N154 C155 C151 -1(3) . . . . ?
C156 N154 C155 C151 172.0(14) . . . . ?
N152 C151 C155 N154 2(2) . . . . ?
C150 C151 C155 N154 175(2) . . . . ?
C155 N154 C156 C57' -72(2) . . . . ?
N153 N154 C156 C57' 101(2) . . . . ?
C155 N154 C156 C157 -88(2) . . . . ?
N153 N154 C156 C157 85(2) . . . . ?
N154 C156 C157 C162 94.2(14) . . . . ?
N154 C156 C157 C158 -85.8(14) . . . . ?
C162 C157 C158 C159 -0.1(3) . . . . ?
C156 C157 C158 C159 179.98(9) . . . . ?
C157 C158 C159 C160 0.0 . . . . ?
C158 C159 C160 C161 0.0 . . . . ?
C159 C160 C161 C162 0.0(3) . . . . ?
C158 C157 C162 C161 0.1(6) . . . . ?
C156 C157 C162 C161 -179.9(3) . . . . ?
C158 C157 C162 Br15 179.9(3) . . . . ?
C156 C157 C162 Br15 -0.2(5) . . . . ?
C160 C161 C162 C157 -0.1(6) . . . . ?
C160 C161 C162 Br15 -179.9(3) . . . . ?
N154 C156 C57' C58' 91.4(15) . . . . ?
N154 C156 C57' C62' -85.3(16) . . . . ?
C62' C57' C58' C59' 0.0(3) . . . . ?
C156 C57' C58' C59' -176.7(17) . . . . ?
C57' C58' C59' C60' 0.0 . . . . ?
C58' C59' C60' C61' 0.1 . . . . ?
C59' C60' C61' C62' -0.2(3) . . . . ?
C60' C61' C62' C57' 0.2(6) . . . . ?
C60' C61' C62' Br5' -179.8(3) . . . . ?
C58' C57' C62' C61' 0.0(6) . . . . ?
C156 C57' C62' C61' 176.6(17) . . . . ?
C58' C57' C62' Br5' 179.9(3) . . . . ?
C156 C57' C62' Br5' -3.4(18) . . . . ?
N25 C21 N22 C23 1(2) . . . . ?
Au2 C21 N22 C23 179.3(15) . . . . ?
N25 C21 N22 C220 175.8(17) . . . . ?
Au2 C21 N22 C220 -6(3) . . . . ?
C21 N22 C23 C24 -2(2) . . . . ?
C220 N22 C23 C24 -176.9(16) . . . . ?
N22 C23 C24 N25 2(2) . . . . ?
N22 C21 N25 C24 0(2) . . . . ?
Au2 C21 N25 C24 -177.9(13) . . . . ?
N22 C21 N25 C250 175.7(17) . . . . ?
Au2 C21 N25 C250 -2(3) . . . . ?
C23 C24 N25 C21 -1(2) . . . . ?
C23 C24 N25 C250 -177.4(18) . . . . ?
C21 N22 C220 C221 -105(2) . . . . ?
C23 N22 C220 C221 69(2) . . . . ?
N22 C220 C221 N222 48(3) . . . . ?
N22 C220 C221 C225 -128(2) . . . . ?
C225 C221 N222 N223 0(3) . . . . ?
C220 C221 N222 N223 -177(2) . . . . ?
C221 N222 N223 N224 -2(3) . . . . ?
N222 N223 N224 C225 3(3) . . . . ?
N222 N223 N224 C226 174(2) . . . . ?
N223 N224 C225 C221 -3(3) . . . . ?
C226 N224 C225 C221 -171(2) . . . . ?
N222 C221 C225 N224 2(3) . . . . ?
C220 C221 C225 N224 178(2) . . . . ?
C225 N224 C226 C227 64(3) . . . . ?
N223 N224 C226 C227 -103(2) . . . . ?
N224 C226 C227 C232 20(2) . . . . ?
N224 C226 C227 C228 -159.6(13) . . . . ?
C232 C227 C228 C229 0.0 . . . . ?
C226 C227 C228 C229 179.7(13) . . . . ?
C232 C227 C228 Br22 175.3(9) . . . . ?
C226 C227 C228 Br22 -4.9(13) . . . . ?
C227 C228 C229 C230 0.0 . . . . ?
Br22 C228 C229 C230 -175.5(9) . . . . ?
C228 C229 C230 C231 0.0 . . . . ?
C229 C230 C231 C232 0.0 . . . . ?
C230 C231 C232 C227 0.0 . . . . ?
C228 C227 C232 C231 0.0 . . . . ?
C226 C227 C232 C231 -179.7(13) . . . . ?
C21 N25 C250 C251 -94(2) . . . . ?
C24 N25 C250 C251 81(2) . . . . ?
N25 C250 C251 N252 -138.4(14) . . . . ?
N25 C250 C251 C255 46(2) . . . . ?
C255 C251 N252 N253 0.0 . . . . ?
C250 C251 N252 N253 -176.6(12) . . . . ?
C251 N252 N253 N254 0.0 . . . . ?
N252 N253 N254 C255 0.0 . . . . ?
N252 N253 N254 C256 -176.7 . . . . ?
N253 N254 C255 C251 0.0 . . . . ?
C256 N254 C255 C251 176.6 . . . . ?
N252 C251 C255 N254 0.0 . . . . ?
C250 C251 C255 N254 176.2(13) . . . . ?
C255 N254 C256 C257 68.2 . . . . ?
N253 N254 C256 C257 -115.8 . . . . ?
N254 C256 C257 C258 70.5 . . . . ?
N254 C256 C257 C262 -103.3 . . . . ?
C262 C257 C258 C259 0.0 . . . . ?
C256 C257 C258 C259 -173.6 . . . . ?
C262 C257 C258 Br25 -178.8(6) . . . . ?
C256 C257 C258 Br25 7.6(6) . . . . ?
C257 C258 C259 C260 0.0 . . . . ?
Br25 C258 C259 C260 178.9(6) . . . . ?
C258 C259 C260 C261 0.0 . . . . ?
C259 C260 C261 C262 0.0 . . . . ?
C260 C261 C262 C257 0.0 . . . . ?
C258 C257 C262 C261 0.0 . . . . ?
C256 C257 C262 C261 174.1 . . . . ?
C1 C2 O3 C4 -177(3) . . . . ?
C2 O3 C4 C5 177(3) . . . . ?
